data_7043686
loop_
_publ_author_name
'Brechin, Euan K.'
'Hooper, Thomas N.'
'Langley, Stuart K.'
'G\'omez-Coca, Silvia'
'Lorusso, Giulia'
'Ruiz, Eliseo'
'Murray, Keith S.'
'Evangelisti, Marco'

_publ_section_title
;
 Coming full circle: constructing a [Gd6] wheel dimer by dimer and the
 importance of spin topology
;
_journal_name_full 'Dalton Trans.'
_journal_paper_doi 10.1039/C7DT02281F
_journal_year 2017
_chemical_formula_moiety 'C12 H28 Gd2 N6 O18, 2(C H4 O)'
_chemical_formula_sum 'C14 H36 Gd2 N6 O20'
_chemical_formula_weight 922.99
_space_group_crystal_system triclinic
_space_group_IT_number 2
_space_group_name_Hall '-P 1'
_space_group_name_H-M_alt 'P -1'
_symmetry_space_group_name_Hall '-P 1'
_symmetry_space_group_name_H-M 'P -1'
_atom_sites_solution_hydrogens mixed
_audit_creation_method SHELXL-2016/6
_audit_update_record
;
2016-12-01 deposited with the CCDC.
2017-07-18 downloaded from the CCDC.
;
_cell_angle_alpha 86.684(3)
_cell_angle_beta 79.434(3)
_cell_angle_gamma 84.336(3)
_cell_formula_units_Z 1
_cell_length_a 8.2904(3)
_cell_length_b 8.6272(3)
_cell_length_c 10.2877(3)
_cell_measurement_reflns_used 8813
_cell_measurement_temperature 100(2)
_cell_measurement_theta_max 72.9978
_cell_measurement_theta_min 4.3718
_cell_volume 719.20(4)
_computing_cell_refinement
;
CrysAlisPro, Oxford Diffraction Ltd.,
Version 1.171.33.55 (release 05-01-2010 CrysAlis171 .NET)
(compiled Jan  5 2010,16:28:46)
;
_computing_data_collection
;
CrysAlisPro, Oxford Diffraction Ltd.,
Version 1.171.33.55 (release 05-01-2010 CrysAlis171 .NET)
(compiled Jan  5 2010,16:28:46)
;
_computing_data_reduction
;
CrysAlisPro, Oxford Diffraction Ltd.,
Version 1.171.33.55 (release 05-01-2010 CrysAlis171 .NET)
(compiled Jan  5 2010,16:28:46)
;
_computing_structure_refinement 'SHELXL-2016/6 (Sheldrick, 2016)'
_computing_structure_solution 'SHELXS-97 (Sheldrick, 1990)'
_diffrn_ambient_temperature 100(2)
_diffrn_detector_area_resol_mean 10.3147
_diffrn_measured_fraction_theta_full 0.998
_diffrn_measured_fraction_theta_max 0.997
_diffrn_measurement_device_type 'SuperNova, Dual, Cu at zero, Atlas'
_diffrn_measurement_method '\w scans'
_diffrn_radiation_monochromator mirror
_diffrn_radiation_source 'SuperNova (Cu) X-ray Source'
_diffrn_radiation_type 'Cu K\a'
_diffrn_radiation_wavelength 1.5418
_diffrn_reflns_av_R_equivalents 0.0421
_diffrn_reflns_av_unetI/netI 0.0301
_diffrn_reflns_Laue_measured_fraction_full 0.998
_diffrn_reflns_Laue_measured_fraction_max 0.997
_diffrn_reflns_limit_h_max 9
_diffrn_reflns_limit_h_min -9
_diffrn_reflns_limit_k_max 10
_diffrn_reflns_limit_k_min -10
_diffrn_reflns_limit_l_max 12
_diffrn_reflns_limit_l_min -12
_diffrn_reflns_number 10953
_diffrn_reflns_point_group_measured_fraction_full 0.998
_diffrn_reflns_point_group_measured_fraction_max 0.997
_diffrn_reflns_theta_full 67.679
_diffrn_reflns_theta_max 68.234
_diffrn_reflns_theta_min 4.375
_exptl_absorpt_coefficient_mu 30.367
_exptl_absorpt_correction_T_max 1.00000
_exptl_absorpt_correction_T_min 0.45054
_exptl_absorpt_correction_type multi-scan
_exptl_absorpt_process_details
;
CrysAlisPro, Oxford Diffraction Ltd.,
Version 1.171.33.55 (release 05-01-2010 CrysAlis171 .NET)
(compiled Jan  5 2010,16:28:46)
Empirical absorption correction using spherical harmonics,
 implemented in SCALE3 ABSPACK scaling algorithm.
;
_exptl_crystal_colour colourless
_exptl_crystal_density_diffrn 2.131
_exptl_crystal_description plate
_exptl_crystal_F_000 450
_exptl_crystal_recrystallization_method 'Re-crystallisation from solvent: Methanol, diethyl ether'
_exptl_crystal_size_max 0.1721
_exptl_crystal_size_mid 0.1682
_exptl_crystal_size_min 0.0708
_refine_diff_density_max 1.318
_refine_diff_density_min -1.123
_refine_diff_density_rms 0.168
_refine_ls_extinction_method none
_refine_ls_goodness_of_fit_ref 1.181
_refine_ls_hydrogen_treatment constr
_refine_ls_matrix_type full
_refine_ls_number_parameters 174
_refine_ls_number_reflns 2630
_refine_ls_number_restraints 0
_refine_ls_restrained_S_all 1.181
_refine_ls_R_factor_all 0.0360
_refine_ls_R_factor_gt 0.0340
_refine_ls_shift/su_max 0.001
_refine_ls_shift/su_mean 0.000
_refine_ls_structure_factor_coef Fsqd
_refine_ls_weighting_details 'w=1/[\s^2^(Fo^2^)+(0.0160P)^2^+8.6839P] where P=(Fo^2^+2Fc^2^)/3'
_refine_ls_weighting_scheme calc
_refine_ls_wR_factor_gt 0.0863
_refine_ls_wR_factor_ref 0.0869
_reflns_Friedel_coverage 0.000
_reflns_number_gt 2488
_reflns_number_total 2630
_reflns_threshold_expression 'I > 2\s(I)'
_cod_data_source_file c7dt02281f2.cif
_cod_data_source_block Gd2
_cod_database_code 7043686
_shelx_shelxl_version_number 2016/6
_shelx_space_group_comment
;
The symmetry employed for this shelxl refinement is uniquely defined
by the following loop, which should always be used as a source of
symmetry information in preference to the above space-group names.
They are only intended as comments.
;

loop_
_space_group_symop_operation_xyz
'x, y, z'
'-x, -y, -z'

loop_
_atom_site_label
_atom_site_type_symbol
_atom_site_fract_x
_atom_site_fract_y
_atom_site_fract_z
_atom_site_U_iso_or_equiv
_atom_site_adp_type
_atom_site_occupancy
_atom_site_site_symmetry_order
_atom_site_calc_flag
_atom_site_refinement_flags_posn
_atom_site_refinement_flags_adp
Gd1 Gd 0.64040(4) 0.54316(4) 0.84272(3) 0.00446(11) Uani 1 1 d . .
O1 O 0.5593(5) 0.3523(5) 1.0000(4) 0.0086(6) Uani 1 1 d . .
C1 C 0.6190(8) 0.1949(7) 0.9766(6) 0.0092(13) Uani 1 1 d . .
H1A H 0.561961 0.125489 1.046438 0.011 Uiso 1 1 calc R U
H1B H 0.738529 0.180113 0.978522 0.011 Uiso 1 1 calc R U
C2 C 0.5880(8) 0.1543(7) 0.8422(6) 0.0096(9) Uani 1 1 d . .
H2A H 0.632790 0.045674 0.823245 0.012 Uiso 1 1 calc R U
H2B H 0.467949 0.162319 0.842512 0.012 Uiso 1 1 calc R U
N1 N 0.6681(6) 0.2625(6) 0.7380(5) 0.0078(11) Uani 1 1 d . .
C3 C 0.4173(8) 0.3669(7) 0.6542(6) 0.0096(9) Uani 1 1 d . .
H3A H 0.369655 0.389050 0.572900 0.012 Uiso 1 1 calc R U
H3B H 0.341481 0.305440 0.717889 0.012 Uiso 1 1 calc R U
C4 C 0.5843(8) 0.2768(7) 0.6219(6) 0.0109(13) Uani 1 1 d . .
H4A H 0.571059 0.171541 0.594004 0.013 Uiso 1 1 calc R U
H4B H 0.653012 0.330761 0.547314 0.013 Uiso 1 1 calc R U
O2 O 0.4390(5) 0.5100(5) 0.7107(4) 0.0110(9) Uani 1 1 d . .
H2 H 0.347379 0.562164 0.729698 0.016 Uiso 1 1 calc R U
C5 C 0.9517(8) 0.3367(8) 0.6589(6) 0.0116(13) Uani 1 1 d . .
H5A H 1.068516 0.295368 0.634888 0.014 Uiso 1 1 calc R U
H5B H 0.919601 0.397160 0.581481 0.014 Uiso 1 1 calc R U
C6 C 0.8445(8) 0.2039(7) 0.6965(7) 0.0110(13) Uani 1 1 d . .
H6A H 0.855209 0.136774 0.619984 0.013 Uiso 1 1 calc R U
H6B H 0.882399 0.139885 0.769965 0.013 Uiso 1 1 calc R U
O3 O 0.9316(5) 0.4367(5) 0.7706(4) 0.0097(9) Uani 1 1 d . .
H3D H 0.969239 0.377466 0.844171 0.012 Uiso 1 1 d R U
N2 N 0.8475(7) 0.6983(7) 0.9928(5) 0.0125(12) Uani 1 1 d . .
O4 O 0.8128(6) 0.5601(5) 1.0251(5) 0.0148(7) Uani 1 1 d . .
O5 O 0.7962(6) 0.7627(5) 0.8917(5) 0.0139(10) Uani 1 1 d . .
O6 O 0.9275(6) 0.7685(5) 1.0571(5) 0.0148(7) Uani 1 1 d . .
N3 N 0.6758(7) 0.7835(6) 0.6268(5) 0.0103(11) Uani 1 1 d . .
O7 O 0.5581(5) 0.7978(5) 0.7245(4) 0.0086(6) Uani 1 1 d . .
O8 O 0.7710(6) 0.6575(5) 0.6251(4) 0.0120(10) Uani 1 1 d . .
O9 O 0.6985(7) 0.8848(5) 0.5390(5) 0.0193(11) Uani 1 1 d . .
C7 C 0.1377(10) 0.8433(9) 0.7000(8) 0.0234(17) Uani 1 1 d . .
H7A H 0.107295 0.867833 0.793645 0.035 Uiso 1 1 calc R U
H7B H 0.049725 0.886540 0.652916 0.035 Uiso 1 1 calc R U
H7C H 0.240283 0.888983 0.661384 0.035 Uiso 1 1 calc R U
O10 O 0.1606(6) 0.6786(6) 0.6884(5) 0.0185(11) Uani 1 1 d . .
H10 H 0.070464 0.640357 0.715019 0.028 Uiso 1 1 calc R U

loop_
_atom_site_aniso_label
_atom_site_aniso_U_11
_atom_site_aniso_U_22
_atom_site_aniso_U_33
_atom_site_aniso_U_23
_atom_site_aniso_U_13
_atom_site_aniso_U_12
Gd1 0.00525(18) 0.00405(17) 0.00417(17) -0.00080(11) -0.00056(12) -0.00100(12)
O1 0.0111(16) 0.0062(14) 0.0081(15) -0.0029(12) 0.0003(13) -0.0016(12)
C1 0.013(3) 0.007(3) 0.005(3) -0.002(2) 0.002(2) 0.001(3)
C2 0.014(2) 0.005(2) 0.010(2) -0.0014(17) -0.0010(18) -0.0043(18)
N1 0.008(3) 0.008(3) 0.006(3) 0.001(2) 0.000(2) -0.003(2)
C3 0.014(2) 0.005(2) 0.010(2) -0.0014(17) -0.0010(18) -0.0043(18)
C4 0.016(4) 0.011(3) 0.007(3) -0.004(2) -0.006(3) 0.000(3)
O2 0.006(2) 0.006(2) 0.020(2) -0.0033(18) -0.0010(19) 0.0017(17)
C5 0.009(3) 0.014(3) 0.010(3) -0.006(3) 0.001(3) 0.003(3)
C6 0.008(3) 0.010(3) 0.013(3) -0.006(3) 0.000(3) 0.003(3)
O3 0.008(2) 0.011(2) 0.010(2) -0.0021(18) -0.0014(18) -0.0013(18)
N2 0.010(3) 0.017(3) 0.012(3) -0.002(2) -0.003(2) -0.003(2)
O4 0.0191(18) 0.0136(17) 0.0156(17) -0.0023(13) -0.0100(14) -0.0064(14)
O5 0.020(3) 0.011(2) 0.015(2) 0.0030(18) -0.012(2) -0.0054(19)
O6 0.0191(18) 0.0136(17) 0.0156(17) -0.0023(13) -0.0100(14) -0.0064(14)
N3 0.016(3) 0.006(3) 0.010(3) -0.001(2) -0.006(2) -0.004(2)
O7 0.0111(16) 0.0062(14) 0.0081(15) -0.0029(12) 0.0003(13) -0.0016(12)
O8 0.015(2) 0.008(2) 0.013(2) -0.0010(18) -0.0015(19) 0.0026(18)
O9 0.034(3) 0.010(2) 0.013(2) 0.0043(19) -0.002(2) -0.004(2)
C7 0.022(4) 0.016(4) 0.026(4) 0.000(3) 0.006(3) 0.007(3)
O10 0.009(2) 0.015(2) 0.032(3) 0.003(2) -0.003(2) -0.0009(19)

loop_
_atom_type_symbol
_atom_type_description
_atom_type_scat_dispersion_real
_atom_type_scat_dispersion_imag
_atom_type_scat_source
C C 0.0181 0.0091 'International Tables Vol C Tables 4.2.6.8 and 6.1.1.4'
H H 0.0000 0.0000 'International Tables Vol C Tables 4.2.6.8 and 6.1.1.4'
N N 0.0311 0.0180 'International Tables Vol C Tables 4.2.6.8 and 6.1.1.4'
O O 0.0492 0.0322 'International Tables Vol C Tables 4.2.6.8 and 6.1.1.4'
Gd Gd -8.8380 11.9157 'International Tables Vol C Tables 4.2.6.8 and 6.1.1.4'

loop_
_geom_angle_atom_site_label_1
_geom_angle_atom_site_label_2
_geom_angle_atom_site_label_3
_geom_angle
_geom_angle_site_symmetry_1
_geom_angle_site_symmetry_3
O1 Gd1 O1 70.88(17) 2_667 .
O1 Gd1 O2 89.72(15) 2_667 .
O1 Gd1 O2 95.64(15) . .
O1 Gd1 O3 149.76(15) 2_667 .
O1 Gd1 O3 98.52(15) . .
O2 Gd1 O3 119.98(14) . .
O1 Gd1 O8 130.07(15) 2_667 .
O1 Gd1 O8 157.79(14) . .
O2 Gd1 O8 79.04(15) . .
O3 Gd1 O8 66.85(14) . .
O1 Gd1 O5 83.68(16) 2_667 .
O1 Gd1 O5 121.86(14) . .
O2 Gd1 O5 136.61(14) . .
O3 Gd1 O5 78.24(15) . .
O8 Gd1 O5 73.14(15) . .
O1 Gd1 O7 79.62(14) 2_667 .
O1 Gd1 O7 146.72(15) . .
O2 Gd1 O7 68.61(14) . .
O3 Gd1 O7 114.76(14) . .
O8 Gd1 O7 50.87(14) . .
O5 Gd1 O7 68.02(14) . .
O1 Gd1 O4 81.35(15) 2_667 .
O1 Gd1 O4 74.14(15) . .
O2 Gd1 O4 168.15(15) . .
O3 Gd1 O4 68.43(15) . .
O8 Gd1 O4 112.69(15) . .
O5 Gd1 O4 50.37(14) . .
O7 Gd1 O4 116.88(14) . .
O1 Gd1 N1 128.80(16) 2_667 .
O1 Gd1 N1 68.19(15) . .
O2 Gd1 N1 65.54(15) . .
O3 Gd1 N1 66.77(15) . .
O8 Gd1 N1 90.19(15) . .
O5 Gd1 N1 144.91(16) . .
O7 Gd1 N1 124.25(14) . .
O4 Gd1 N1 114.47(15) . .
O1 Gd1 N3 104.72(15) 2_667 .
O1 Gd1 N3 167.97(15) . .
O2 Gd1 N3 72.90(15) . .
O3 Gd1 N3 90.59(15) . .
O8 Gd1 N3 25.50(15) . .
O5 Gd1 N3 67.59(14) . .
O7 Gd1 N3 25.40(14) . .
O4 Gd1 N3 116.82(15) . .
N1 Gd1 N3 108.90(15) . .
O1 Gd1 N2 81.01(15) 2_667 .
O1 Gd1 N2 97.86(15) . .
O2 Gd1 N2 160.10(15) . .
O3 Gd1 N2 72.30(15) . .
O8 Gd1 N2 93.47(15) . .
O5 Gd1 N2 25.20(15) . .
O7 Gd1 N2 92.30(15) . .
O4 Gd1 N2 25.19(15) . .
N1 Gd1 N2 133.47(16) . .
N3 Gd1 N2 92.37(15) . .
O1 Gd1 Gd1 35.89(11) 2_667 2_667
O1 Gd1 Gd1 34.99(10) . 2_667
O2 Gd1 Gd1 93.32(11) . 2_667
O3 Gd1 Gd1 128.05(10) . 2_667
O8 Gd1 Gd1 164.82(10) . 2_667
O5 Gd1 Gd1 105.11(11) . 2_667
O7 Gd1 Gd1 114.16(10) . 2_667
O4 Gd1 Gd1 74.88(11) . 2_667
N1 Gd1 Gd1 98.62(11) . 2_667
N3 Gd1 Gd1 139.55(11) . 2_667
N2 Gd1 Gd1 89.42(11) . 2_667
C1 O1 Gd1 130.9(4) . 2_667
C1 O1 Gd1 119.3(4) . .
Gd1 O1 Gd1 109.12(17) 2_667 .
O1 C1 C2 108.9(5) . .
O1 C1 H1A 109.9 . .
C2 C1 H1A 109.9 . .
O1 C1 H1B 109.9 . .
C2 C1 H1B 109.9 . .
H1A C1 H1B 108.3 . .
N1 C2 C1 109.9(5) . .
N1 C2 H2A 109.7 . .
C1 C2 H2A 109.7 . .
N1 C2 H2B 109.7 . .
C1 C2 H2B 109.7 . .
H2A C2 H2B 108.2 . .
C4 N1 C2 111.2(5) . .
C4 N1 C6 109.8(5) . .
C2 N1 C6 109.2(5) . .
C4 N1 Gd1 108.3(4) . .
C2 N1 Gd1 107.2(3) . .
C6 N1 Gd1 111.1(4) . .
O2 C3 C4 107.8(5) . .
O2 C3 H3A 110.1 . .
C4 C3 H3A 110.1 . .
O2 C3 H3B 110.1 . .
C4 C3 H3B 110.1 . .
H3A C3 H3B 108.5 . .
N1 C4 C3 110.9(5) . .
N1 C4 H4A 109.5 . .
C3 C4 H4A 109.5 . .
N1 C4 H4B 109.5 . .
C3 C4 H4B 109.5 . .
H4A C4 H4B 108.0 . .
C3 O2 Gd1 125.4(4) . .
C3 O2 H2 109.5 . .
Gd1 O2 H2 117.1 . .
O3 C5 C6 108.9(5) . .
O3 C5 H5A 109.9 . .
C6 C5 H5A 109.9 . .
O3 C5 H5B 109.9 . .
C6 C5 H5B 109.9 . .
H5A C5 H5B 108.3 . .
N1 C6 C5 111.3(5) . .
N1 C6 H6A 109.4 . .
C5 C6 H6A 109.4 . .
N1 C6 H6B 109.4 . .
C5 C6 H6B 109.4 . .
H6A C6 H6B 108.0 . .
C5 O3 Gd1 112.7(3) . .
C5 O3 H3D 109.0 . .
Gd1 O3 H3D 109.0 . .
O6 N2 O4 121.4(5) . .
O6 N2 O5 121.2(5) . .
O4 N2 O5 117.4(5) . .
O6 N2 Gd1 176.8(4) . .
O4 N2 Gd1 60.0(3) . .
O5 N2 Gd1 57.4(3) . .
N2 O4 Gd1 94.8(3) . .
N2 O5 Gd1 97.4(3) . .
O9 N3 O7 122.2(5) . .
O9 N3 O8 121.4(6) . .
O7 N3 O8 116.5(5) . .
O9 N3 Gd1 176.5(4) . .
O7 N3 Gd1 59.4(3) . .
O8 N3 Gd1 57.2(3) . .
N3 O7 Gd1 95.2(3) . .
N3 O8 Gd1 97.3(3) . .
O10 C7 H7A 109.5 . .
O10 C7 H7B 109.5 . .
H7A C7 H7B 109.5 . .
O10 C7 H7C 109.5 . .
H7A C7 H7C 109.5 . .
H7B C7 H7C 109.5 . .
C7 O10 H10 109.5 . .

loop_
_geom_bond_atom_site_label_1
_geom_bond_atom_site_label_2
_geom_bond_distance
_geom_bond_site_symmetry_2
Gd1 O1 2.250(4) 2_667
Gd1 O1 2.300(4) .
Gd1 O2 2.384(4) .
Gd1 O3 2.491(4) .
Gd1 O8 2.495(5) .
Gd1 O5 2.519(4) .
Gd1 O7 2.544(4) .
Gd1 O4 2.577(4) .
Gd1 N1 2.679(5) .
Gd1 N3 2.944(5) .
Gd1 N2 2.965(5) .
Gd1 Gd1 3.7077(7) 2_667
O1 C1 1.418(7) .
C1 C2 1.518(8) .
C1 H1A 0.9900 .
C1 H1B 0.9900 .
C2 N1 1.485(8) .
C2 H2A 0.9900 .
C2 H2B 0.9900 .
N1 C4 1.482(8) .
N1 C6 1.492(8) .
C3 O2 1.435(7) .
C3 C4 1.510(9) .
C3 H3A 0.9900 .
C3 H3B 0.9900 .
C4 H4A 0.9900 .
C4 H4B 0.9900 .
O2 H2 0.8400 .
C5 O3 1.452(7) .
C5 C6 1.508(9) .
C5 H5A 0.9900 .
C5 H5B 0.9900 .
C6 H6A 0.9900 .
C6 H6B 0.9900 .
O3 H3D 0.9700 .
N2 O6 1.237(7) .
N2 O4 1.266(7) .
N2 O5 1.273(7) .
N3 O9 1.222(7) .
N3 O7 1.268(7) .
N3 O8 1.278(7) .
C7 O10 1.424(9) .
C7 H7A 0.9800 .
C7 H7B 0.9800 .
C7 H7C 0.9800 .
O10 H10 0.8400 .

loop_
_geom_torsion_atom_site_label_1
_geom_torsion_atom_site_label_2
_geom_torsion_atom_site_label_3
_geom_torsion_atom_site_label_4
_geom_torsion
_geom_torsion_site_symmetry_1
Gd1 O1 C1 C2 117.5(5) 2_667
Gd1 O1 C1 C2 -51.8(6) .
O1 C1 C2 N1 57.3(7) .
C1 C2 N1 C4 -154.4(5) .
C1 C2 N1 C6 84.2(6) .
C1 C2 N1 Gd1 -36.2(6) .
C2 N1 C4 C3 71.0(6) .
C6 N1 C4 C3 -168.0(5) .
Gd1 N1 C4 C3 -46.5(6) .
O2 C3 C4 N1 51.5(7) .
C4 C3 O2 Gd1 -32.3(7) .
C4 N1 C6 C5 91.0(6) .
C2 N1 C6 C5 -146.8(5) .
Gd1 N1 C6 C5 -28.8(6) .
O3 C5 C6 N1 57.5(7) .
C6 C5 O3 Gd1 -58.4(6) .
O6 N2 O4 Gd1 176.7(5) .
O5 N2 O4 Gd1 -2.9(6) .
O6 N2 O5 Gd1 -176.6(5) .
O4 N2 O5 Gd1 3.0(6) .
O9 N3 O7 Gd1 -176.3(5) .
O8 N3 O7 Gd1 3.2(5) .
O9 N3 O8 Gd1 176.2(5) .
O7 N3 O8 Gd1 -3.3(5) .
